data_4512064
loop_
_publ_author_name
'Park, In-Hyeok'
'Kim, Ja-Yeon'
'Kim, Kihwan'
'Lee, Shim Sung'

_publ_section_title
;
 Homonuclear and Heteronuclear Complexes of Calix[4]-bis-monothiacrown-5
 with Oligomer and Polymer Structures
;
_journal_issue 11
_journal_name_full 'Crystal Growth &amp; Design'
_journal_page_first 6012
_journal_paper_doi 10.1021/cg501194n
_journal_volume 14
_journal_year 2014
_chemical_formula_moiety 'C52 H52 Hg3 K2 N8 O8 S10'
_chemical_formula_sum 'C52 H52 Hg3 K2 N8 O8 S10'
_chemical_formula_weight 1917.59
_chemical_name_systematic
; 
 ? 
;
_space_group_IT_number 14
_symmetry_cell_setting monoclinic
_symmetry_space_group_name_Hall '-P 2ybc'
_symmetry_space_group_name_H-M 'P 1 21/c 1'
_atom_sites_solution_hydrogens geom
_atom_sites_solution_primary direct
_atom_sites_solution_secondary difmap
_audit_creation_method SHELXL-97
_cell_angle_alpha 90.00
_cell_angle_beta 99.2580(10)
_cell_angle_gamma 90.00
_cell_formula_units_Z 4
_cell_length_a 15.7470(3)
_cell_length_b 30.7069(6)
_cell_length_c 13.0510(2)
_cell_measurement_reflns_used 9854
_cell_measurement_temperature 173(2)
_cell_measurement_theta_max 24.38
_cell_measurement_theta_min 2.30
_cell_volume 6228.5(2)
_computing_cell_refinement 'Bruker SAINT'
_computing_data_collection 'Bruker APEX2'
_computing_data_reduction 'Bruker SAINT'
_computing_molecular_graphics 'Bruker SHELXTL'
_computing_publication_material 'Bruker SHELXTL'
_computing_structure_refinement 'SHELXL-97 (Sheldrick, 2008)'
_computing_structure_solution 'SHELXS-97 (Sheldrick, 2008)'
_diffrn_ambient_temperature 173(2)
_diffrn_measured_fraction_theta_full 1.000
_diffrn_measured_fraction_theta_max 1.000
_diffrn_measurement_device_type 'Bruker APEX-II CCD'
_diffrn_measurement_method '\f and \w scans'
_diffrn_radiation_monochromator graphite
_diffrn_radiation_source 'fine-focus sealed tube'
_diffrn_radiation_type MoK\a
_diffrn_radiation_wavelength 0.71073
_diffrn_reflns_av_R_equivalents 0.0657
_diffrn_reflns_av_sigmaI/netI 0.0382
_diffrn_reflns_limit_h_max 19
_diffrn_reflns_limit_h_min -19
_diffrn_reflns_limit_k_max 35
_diffrn_reflns_limit_k_min -37
_diffrn_reflns_limit_l_max 16
_diffrn_reflns_limit_l_min -16
_diffrn_reflns_number 101349
_diffrn_reflns_theta_full 26.00
_diffrn_reflns_theta_max 26.00
_diffrn_reflns_theta_min 1.47
_exptl_absorpt_coefficient_mu 7.903
_exptl_absorpt_correction_T_max 0.5776
_exptl_absorpt_correction_T_min 0.3502
_exptl_absorpt_correction_type multi-scan
_exptl_crystal_colour yellow
_exptl_crystal_density_diffrn 2.045
_exptl_crystal_density_method 'not measured'
_exptl_crystal_description block
_exptl_crystal_F_000 3688
_exptl_crystal_size_max 0.17
_exptl_crystal_size_mid 0.13
_exptl_crystal_size_min 0.08
_refine_diff_density_max 2.025
_refine_diff_density_min -1.107
_refine_diff_density_rms 0.152
_refine_ls_extinction_method none
_refine_ls_goodness_of_fit_ref 1.036
_refine_ls_hydrogen_treatment mixed
_refine_ls_matrix_type full
_refine_ls_number_parameters 748
_refine_ls_number_reflns 12245
_refine_ls_number_restraints 0
_refine_ls_restrained_S_all 1.036
_refine_ls_R_factor_all 0.0547
_refine_ls_R_factor_gt 0.0362
_refine_ls_shift/su_max 0.002
_refine_ls_shift/su_mean 0.000
_refine_ls_structure_factor_coef Fsqd
_refine_ls_weighting_details 'calc w=1/[\s^2^(Fo^2^)+(0.0386P)^2^+30.5541P] where P=(Fo^2^+2Fc^2^)/3'
_refine_ls_weighting_scheme calc
_refine_ls_wR_factor_gt 0.0838
_refine_ls_wR_factor_ref 0.0942
_reflns_number_gt 9585
_reflns_number_total 12245
_reflns_threshold_expression >2sigma(I)
_cod_data_source_file cg501194n_si_002.cif
_cod_data_source_block 6
_cod_depositor_comments
;
The following automatic conversions were performed:

'_symmetry_cell_setting' value 'Monoclinic' changed to 'monoclinic'
according to
/home/saulius/struct/COD-crude-data--automatic-downloads/rss-feeds/ACS/lib/dictionaries/cif_core.dic
dictionary named 'cif_core.dic' version 2.4.2 from 2011-04-26.

Automatic conversion script
Id: cif_fix_values 2281 2013-09-26 08:29:07Z andrius 

 Adding full bibliography for 4512059--4512065.cif.
;
_cod_original_cell_volume 6228.50(19)
_cod_original_sg_symbol_H-M P2(1)/c
_cod_database_code 4512064

loop_
_symmetry_equiv_pos_as_xyz
'x, y, z'
'-x, y+1/2, -z+1/2'
'-x, -y, -z'
'x, -y-1/2, z-1/2'

loop_
_atom_site_label
_atom_site_type_symbol
_atom_site_fract_x
_atom_site_fract_y
_atom_site_fract_z
_atom_site_U_iso_or_equiv
_atom_site_adp_type
_atom_site_occupancy
_atom_site_symmetry_multiplicity
_atom_site_calc_flag
_atom_site_refinement_flags
Hg3 Hg 0.087396(19) 0.586077(10) -0.32448(2) 0.04254(9) Uani 1 1 d .
Hg1 Hg -0.052549(17) 0.706785(9) 0.256402(19) 0.03402(8) Uani 1 1 d .
Hg2 Hg -0.195922(17) 0.601185(9) -0.14874(2) 0.03390(8) Uani 1 1 d .
K1 K 0.27741(8) 0.62394(4) 0.19828(9) 0.0206(3) Uani 1 1 d .
K2 K 0.59838(8) 0.62535(4) 0.29824(9) 0.0200(3) Uani 1 1 d .
S1 S 0.06856(10) 0.63923(5) 0.20758(12) 0.0254(3) Uani 1 1 d .
S2 S 0.80717(10) 0.65411(5) 0.32760(12) 0.0277(3) Uani 1 1 d .
S3 S -0.11620(11) 0.72228(6) 0.08209(13) 0.0350(4) Uani 1 1 d .
S4 S 0.02169(10) 0.72091(5) 0.42772(13) 0.0310(4) Uani 1 1 d .
S5 S -0.09945(11) 0.54565(6) -0.04242(13) 0.0359(4) Uani 1 1 d .
S6 S -0.10061(13) 0.65755(8) -0.20306(15) 0.0496(5) Uani 1 1 d .
S7 S -0.35059(11) 0.59103(5) -0.17412(14) 0.0332(4) Uani 1 1 d .
S8 S -0.03457(17) 0.54741(11) -0.43032(18) 0.0783(8) Uani 1 1 d .
S9 S 0.1614(2) 0.64916(9) -0.2411(2) 0.0906(10) Uani 1 1 d .
S10 S 0.20299(17) 0.53062(7) -0.3520(2) 0.0637(7) Uani 1 1 d .
O1 O 0.3608(2) 0.67735(12) 0.0874(3) 0.0193(8) Uani 1 1 d .
O2 O 0.1844(2) 0.67027(13) 0.0398(3) 0.0263(9) Uani 1 1 d .
O3 O 0.1804(3) 0.55673(14) 0.2597(3) 0.0281(9) Uani 1 1 d .
O4 O 0.3460(2) 0.57485(12) 0.3580(3) 0.0203(8) Uani 1 1 d .
O5 O 0.5362(2) 0.56716(12) 0.1502(3) 0.0203(8) Uani 1 1 d .
O6 O 0.7110(3) 0.56855(14) 0.2236(3) 0.0291(10) Uani 1 1 d .
O7 O 0.6721(2) 0.66601(14) 0.4773(3) 0.0267(9) Uani 1 1 d .
O8 O 0.5107(2) 0.68627(13) 0.3886(3) 0.0200(8) Uani 1 1 d .
N1 N -0.2054(4) 0.6438(2) 0.0344(4) 0.0413(15) Uani 1 1 d .
N2 N 0.0770(4) 0.6355(2) 0.4814(5) 0.0459(16) Uani 1 1 d .
N3 N 0.0418(4) 0.5563(2) -0.1480(5) 0.0526(17) Uani 1 1 d .
N4 N -0.1986(6) 0.7338(2) -0.1907(6) 0.072(2) Uani 1 1 d .
N5 N -0.4116(5) 0.6734(3) -0.2391(8) 0.084(3) Uani 1 1 d .
N6 N -0.1750(5) 0.5572(2) -0.3265(5) 0.0567(18) Uani 1 1 d .
N7 N 0.0648(5) 0.7232(2) -0.3060(6) 0.065(2) Uani 1 1 d .
N8 N 0.3552(6) 0.5726(3) -0.2677(6) 0.076(3) Uani 1 1 d .
C1 C 0.3156(4) 0.6958(2) -0.0083(5) 0.0286(14) Uani 1 1 d .
H1A H 0.3144 0.6746 -0.0655 0.034 Uiso 1 1 calc R
H1B H 0.3457 0.7224 -0.0263 0.034 Uiso 1 1 calc R
C2 C 0.2262(4) 0.7070(2) 0.0053(5) 0.0281(14) Uani 1 1 d .
H2A H 0.2275 0.7308 0.0566 0.034 Uiso 1 1 calc R
H2B H 0.1937 0.7173 -0.0615 0.034 Uiso 1 1 calc R
C3 C 0.0927(4) 0.6763(2) 0.0246(5) 0.0282(14) Uani 1 1 d .
H3A H 0.0704 0.6798 -0.0503 0.034 Uiso 1 1 calc R
H3B H 0.0786 0.7030 0.0610 0.034 Uiso 1 1 calc R
C4 C 0.0516(4) 0.6374(2) 0.0666(4) 0.0267(13) Uani 1 1 d .
H4A H 0.0768 0.6104 0.0432 0.032 Uiso 1 1 calc R
H4B H -0.0109 0.6373 0.0396 0.032 Uiso 1 1 calc R
C5 C 0.0327(4) 0.5853(2) 0.2381(6) 0.0343(16) Uani 1 1 d .
H5A H 0.0260 0.5846 0.3122 0.041 Uiso 1 1 calc R
H5B H -0.0246 0.5799 0.1963 0.041 Uiso 1 1 calc R
C6 C 0.0924(4) 0.5495(2) 0.2180(5) 0.0305(14) Uani 1 1 d .
H6A H 0.0735 0.5221 0.2477 0.037 Uiso 1 1 calc R
H6B H 0.0874 0.5453 0.1420 0.037 Uiso 1 1 calc R
C7 C 0.1994(4) 0.5575(2) 0.3699(5) 0.0276(14) Uani 1 1 d .
H7A H 0.1614 0.5369 0.3993 0.033 Uiso 1 1 calc R
H7B H 0.1894 0.5871 0.3957 0.033 Uiso 1 1 calc R
C8 C 0.2912(4) 0.5449(2) 0.4033(5) 0.0305(14) Uani 1 1 d .
H8A H 0.3055 0.5458 0.4799 0.037 Uiso 1 1 calc R
H8B H 0.3007 0.5148 0.3802 0.037 Uiso 1 1 calc R
C9 C 0.4329(3) 0.56956(18) 0.3982(4) 0.0195(12) Uani 1 1 d .
C10 C 0.4812(4) 0.53733(17) 0.3567(4) 0.0208(12) Uani 1 1 d .
C11 C 0.5666(4) 0.5319(2) 0.4037(5) 0.0272(14) Uani 1 1 d .
H11A H 0.5990 0.5058 0.3850 0.033 Uiso 1 1 calc R
C12 C 0.6026(4) 0.5574(2) 0.4863(5) 0.0280(14) Uani 1 1 d .
H12A H 0.6592 0.5488 0.5276 0.034 Uiso 1 1 calc R
C13 C 0.5552(4) 0.5904(2) 0.5226(5) 0.0271(14) Uani 1 1 d .
H13A H 0.5796 0.6062 0.5876 0.033 Uiso 1 1 calc R
C14 C 0.4700(4) 0.59740(18) 0.4785(4) 0.0211(12) Uani 1 1 d .
C15 C 0.4182(4) 0.6333(2) 0.5198(4) 0.0277(14) Uani 1 1 d .
H15A H 0.4569 0.6494 0.5743 0.033 Uiso 1 1 calc R
H15B H 0.3729 0.6196 0.5534 0.033 Uiso 1 1 calc R
C16 C 0.3756(4) 0.66611(18) 0.4401(4) 0.0218(12) Uani 1 1 d .
C17 C 0.4216(3) 0.69051(18) 0.3771(4) 0.0180(11) Uani 1 1 d .
C18 C 0.3816(4) 0.71855(17) 0.2990(4) 0.0192(12) Uani 1 1 d .
C19 C 0.2934(4) 0.72429(18) 0.2903(5) 0.0224(12) Uani 1 1 d .
H19A H 0.2654 0.7485 0.2461 0.027 Uiso 1 1 calc R
C20 C 0.2462(4) 0.70253(19) 0.3563(5) 0.0245(13) Uani 1 1 d .
H20A H 0.1861 0.7122 0.3603 0.029 Uiso 1 1 calc R
C21 C 0.2867(4) 0.6735(2) 0.4290(5) 0.0262(13) Uani 1 1 d .
H21A H 0.2537 0.6610 0.4814 0.031 Uiso 1 1 calc R
C22 C 0.4326(4) 0.74292(19) 0.2279(5) 0.0235(13) Uani 1 1 d .
H22A H 0.4708 0.7640 0.2702 0.028 Uiso 1 1 calc R
H22B H 0.3919 0.7598 0.1772 0.028 Uiso 1 1 calc R
C23 C 0.4870(4) 0.71454(18) 0.1686(4) 0.0205(12) Uani 1 1 d .
C24 C 0.5755(4) 0.72075(19) 0.1810(5) 0.0221(12) Uani 1 1 d .
H24A H 0.6013 0.7472 0.2183 0.026 Uiso 1 1 calc R
C25 C 0.6254(4) 0.69526(19) 0.1259(4) 0.0227(13) Uani 1 1 d .
H25A H 0.6851 0.7050 0.1204 0.027 Uiso 1 1 calc R
C26 C 0.5882(4) 0.66253(19) 0.0614(4) 0.0214(12) Uani 1 1 d .
H26A H 0.6232 0.6480 0.0139 0.026 Uiso 1 1 calc R
C27 C 0.4992(4) 0.65444(18) 0.0478(4) 0.0191(12) Uani 1 1 d .
C28 C 0.4614(4) 0.6172(2) -0.0219(4) 0.0234(13) Uani 1 1 d .
H28A H 0.4236 0.6297 -0.0828 0.028 Uiso 1 1 calc R
H28B H 0.5090 0.6019 -0.0478 0.028 Uiso 1 1 calc R
C29 C 0.4102(4) 0.58418(19) 0.0293(4) 0.0209(12) Uani 1 1 d .
C30 C 0.4486(3) 0.56022(18) 0.1155(4) 0.0191(12) Uani 1 1 d .
C31 C 0.4022(4) 0.53160(18) 0.1683(4) 0.0221(12) Uani 1 1 d .
C32 C 0.3161(4) 0.52424(18) 0.1264(5) 0.0229(13) Uani 1 1 d .
H32A H 0.2850 0.4995 0.1535 0.027 Uiso 1 1 calc R
C33 C 0.2777(4) 0.5455(2) 0.0376(5) 0.0261(13) Uani 1 1 d .
H33A H 0.2217 0.5345 -0.0005 0.031 Uiso 1 1 calc R
C34 C 0.3237(4) 0.57585(19) -0.0098(5) 0.0247(13) Uani 1 1 d .
H34A H 0.2985 0.5874 -0.0797 0.030 Uiso 1 1 calc R
C35 C 0.5915(4) 0.5325(2) 0.1219(5) 0.0293(14) Uani 1 1 d .
H35A H 0.5687 0.5216 0.0514 0.035 Uiso 1 1 calc R
H35B H 0.5926 0.5079 0.1712 0.035 Uiso 1 1 calc R
C36 C 0.6800(4) 0.5499(2) 0.1245(5) 0.0308(15) Uani 1 1 d .
H36A H 0.7188 0.5260 0.1103 0.037 Uiso 1 1 calc R
H36B H 0.6796 0.5723 0.0699 0.037 Uiso 1 1 calc R
C37 C 0.8030(4) 0.5733(2) 0.2402(5) 0.0308(14) Uani 1 1 d .
H37A H 0.8208 0.5907 0.1834 0.037 Uiso 1 1 calc R
H37B H 0.8307 0.5443 0.2408 0.037 Uiso 1 1 calc R
C38 C 0.8308(4) 0.5959(2) 0.3430(5) 0.0307(14) Uani 1 1 d .
H38A H 0.8932 0.5915 0.3661 0.037 Uiso 1 1 calc R
H38B H 0.7995 0.5834 0.3961 0.037 Uiso 1 1 calc R
C39 C 0.8259(4) 0.6719(2) 0.4622(5) 0.0298(14) Uani 1 1 d .
H39A H 0.8824 0.6606 0.4959 0.036 Uiso 1 1 calc R
H39B H 0.8290 0.7041 0.4638 0.036 Uiso 1 1 calc R
C40 C 0.7581(4) 0.6574(2) 0.5248(5) 0.0300(14) Uani 1 1 d .
H40A H 0.7645 0.6257 0.5375 0.036 Uiso 1 1 calc R
H40B H 0.7688 0.6722 0.5931 0.036 Uiso 1 1 calc R
C41 C 0.6497(4) 0.7106(2) 0.4697(5) 0.0290(14) Uani 1 1 d .
H41A H 0.6642 0.7230 0.4046 0.035 Uiso 1 1 calc R
H41B H 0.6820 0.7269 0.5289 0.035 Uiso 1 1 calc R
C42 C 0.5546(4) 0.7143(2) 0.4704(5) 0.0301(14) Uani 1 1 d .
H42A H 0.5409 0.7051 0.5386 0.036 Uiso 1 1 calc R
H42B H 0.5357 0.7448 0.4578 0.036 Uiso 1 1 calc R
C43 C 0.4421(4) 0.50828(18) 0.2679(4) 0.0243(13) Uani 1 1 d .
H43A H 0.3970 0.4902 0.2917 0.029 Uiso 1 1 calc R
H43B H 0.4873 0.4884 0.2512 0.029 Uiso 1 1 calc R
C44 C 0.4503(3) 0.68215(18) 0.1003(4) 0.0184(12) Uani 1 1 d .
C45 C -0.1689(4) 0.6757(2) 0.0553(5) 0.0288(14) Uani 1 1 d .
C46 C 0.0534(4) 0.6701(2) 0.4581(5) 0.0284(14) Uani 1 1 d .
C47 C -0.0170(5) 0.5520(2) -0.1060(5) 0.0343(15) Uani 1 1 d .
C48 C -0.1621(6) 0.7021(3) -0.1949(6) 0.052(2) Uani 1 1 d .
C49 C -0.3838(5) 0.6408(2) -0.2111(6) 0.0413(17) Uani 1 1 d .
C50 C -0.1160(5) 0.5557(2) -0.3670(6) 0.0434(18) Uani 1 1 d .
C51 C 0.0999(5) 0.6912(3) -0.2825(6) 0.0454(19) Uani 1 1 d .
C52 C 0.2897(7) 0.5565(3) -0.3014(6) 0.054(2) Uani 1 1 d .

loop_
_atom_site_aniso_label
_atom_site_aniso_U_11
_atom_site_aniso_U_22
_atom_site_aniso_U_33
_atom_site_aniso_U_23
_atom_site_aniso_U_13
_atom_site_aniso_U_12
Hg3 0.04304(17) 0.04271(17) 0.04297(16) 0.00730(13) 0.01026(13) 0.00780(13)
Hg1 0.03276(15) 0.03517(15) 0.03209(14) -0.00387(11) -0.00095(11) 0.00559(11)
Hg2 0.03095(14) 0.03261(15) 0.03753(15) -0.00511(11) 0.00362(11) 0.00188(11)
K1 0.0204(6) 0.0191(6) 0.0223(6) 0.0033(5) 0.0037(5) 0.0000(5)
K2 0.0204(6) 0.0180(6) 0.0215(6) -0.0030(5) 0.0030(5) 0.0000(5)
S1 0.0218(8) 0.0246(8) 0.0293(8) -0.0023(6) 0.0030(6) 0.0024(6)
S2 0.0217(8) 0.0298(9) 0.0312(8) -0.0012(7) 0.0032(6) -0.0026(6)
S3 0.0346(9) 0.0329(9) 0.0357(9) 0.0100(7) -0.0004(7) -0.0019(7)
S4 0.0277(8) 0.0305(9) 0.0344(9) -0.0097(7) 0.0038(7) -0.0040(7)
S5 0.0366(10) 0.0325(9) 0.0379(9) 0.0043(7) 0.0039(7) 0.0016(7)
S6 0.0395(11) 0.0673(14) 0.0431(11) 0.0038(10) 0.0099(9) -0.0149(10)
S7 0.0298(9) 0.0258(9) 0.0429(10) -0.0044(7) 0.0026(7) 0.0001(7)
S8 0.0692(17) 0.127(2) 0.0401(12) -0.0144(14) 0.0139(11) -0.0173(16)
S9 0.102(2) 0.0581(16) 0.0898(19) -0.0206(14) -0.0493(17) 0.0329(15)
S10 0.0757(16) 0.0432(12) 0.0805(16) 0.0116(11) 0.0379(13) 0.0193(11)
O1 0.0124(19) 0.025(2) 0.0191(19) 0.0082(16) -0.0006(15) -0.0008(16)
O2 0.017(2) 0.026(2) 0.035(2) 0.0093(19) -0.0002(17) -0.0012(17)
O3 0.021(2) 0.028(2) 0.035(2) 0.0026(19) 0.0050(18) -0.0017(18)
O4 0.018(2) 0.019(2) 0.023(2) 0.0065(16) 0.0012(16) -0.0015(16)
O5 0.016(2) 0.018(2) 0.027(2) -0.0070(17) 0.0032(16) 0.0005(16)
O6 0.018(2) 0.032(2) 0.036(2) -0.011(2) 0.0043(18) -0.0012(18)
O7 0.017(2) 0.032(2) 0.030(2) -0.0079(19) 0.0010(17) -0.0002(18)
O8 0.0144(19) 0.024(2) 0.0212(19) -0.0055(16) 0.0010(15) 0.0005(16)
N1 0.037(3) 0.053(4) 0.036(3) -0.010(3) 0.011(3) -0.009(3)
N2 0.056(4) 0.047(4) 0.036(3) 0.001(3) 0.014(3) 0.007(3)
N3 0.049(4) 0.068(5) 0.041(4) -0.002(3) 0.007(3) 0.007(4)
N4 0.121(8) 0.027(4) 0.066(5) 0.002(4) 0.011(5) -0.018(4)
N5 0.061(5) 0.049(5) 0.138(8) 0.028(5) 0.004(5) 0.020(4)
N6 0.057(5) 0.058(5) 0.054(4) -0.016(4) 0.004(4) 0.009(4)
N7 0.091(6) 0.045(4) 0.055(4) -0.003(4) 0.003(4) 0.019(4)
N8 0.076(6) 0.102(7) 0.055(5) 0.010(5) 0.024(5) 0.026(5)
C1 0.020(3) 0.039(4) 0.026(3) 0.014(3) 0.001(2) 0.000(3)
C2 0.019(3) 0.033(4) 0.030(3) 0.016(3) -0.001(3) -0.002(3)
C3 0.014(3) 0.037(4) 0.031(3) 0.007(3) -0.002(2) 0.002(3)
C4 0.022(3) 0.031(4) 0.026(3) -0.006(3) 0.001(2) 0.001(3)
C5 0.015(3) 0.032(4) 0.057(4) 0.012(3) 0.009(3) -0.002(3)
C6 0.028(3) 0.023(3) 0.039(4) -0.001(3) 0.004(3) -0.007(3)
C7 0.021(3) 0.030(3) 0.033(3) 0.004(3) 0.009(3) -0.007(3)
C8 0.025(3) 0.033(4) 0.034(3) 0.013(3) 0.007(3) -0.007(3)
C9 0.018(3) 0.019(3) 0.022(3) 0.008(2) 0.003(2) -0.001(2)
C10 0.023(3) 0.012(3) 0.027(3) 0.009(2) 0.002(2) 0.002(2)
C11 0.021(3) 0.020(3) 0.039(4) 0.011(3) 0.001(3) 0.003(2)
C12 0.019(3) 0.032(4) 0.030(3) 0.014(3) -0.004(3) 0.000(3)
C13 0.029(3) 0.032(4) 0.019(3) 0.007(3) -0.001(2) -0.002(3)
C14 0.024(3) 0.022(3) 0.018(3) 0.007(2) 0.004(2) -0.004(2)
C15 0.028(3) 0.036(4) 0.019(3) 0.001(3) 0.004(2) -0.003(3)
C16 0.024(3) 0.020(3) 0.022(3) -0.007(2) 0.007(2) 0.002(2)
C17 0.015(3) 0.019(3) 0.020(3) -0.007(2) 0.002(2) 0.000(2)
C18 0.021(3) 0.011(3) 0.026(3) -0.007(2) 0.006(2) 0.001(2)
C19 0.018(3) 0.016(3) 0.032(3) -0.010(2) 0.002(2) 0.004(2)
C20 0.015(3) 0.026(3) 0.033(3) -0.013(3) 0.005(2) -0.002(2)
C21 0.025(3) 0.027(3) 0.030(3) -0.010(3) 0.014(3) -0.003(3)
C22 0.025(3) 0.015(3) 0.031(3) 0.001(2) 0.005(3) -0.002(2)
C23 0.023(3) 0.017(3) 0.021(3) 0.007(2) 0.004(2) 0.001(2)
C24 0.020(3) 0.018(3) 0.029(3) 0.006(2) 0.004(2) -0.004(2)
C25 0.014(3) 0.028(3) 0.027(3) 0.009(3) 0.007(2) -0.001(2)
C26 0.017(3) 0.029(3) 0.019(3) 0.006(2) 0.007(2) 0.002(2)
C27 0.020(3) 0.020(3) 0.016(3) 0.007(2) 0.002(2) -0.003(2)
C28 0.020(3) 0.030(3) 0.021(3) -0.001(2) 0.006(2) -0.001(3)
C29 0.021(3) 0.020(3) 0.022(3) -0.009(2) 0.004(2) -0.002(2)
C30 0.017(3) 0.014(3) 0.026(3) -0.010(2) 0.003(2) -0.003(2)
C31 0.024(3) 0.016(3) 0.026(3) -0.006(2) 0.001(2) 0.002(2)
C32 0.023(3) 0.011(3) 0.035(3) -0.009(2) 0.006(3) -0.002(2)
C33 0.018(3) 0.025(3) 0.033(3) -0.015(3) -0.001(3) -0.004(2)
C34 0.024(3) 0.027(3) 0.023(3) -0.008(2) 0.002(2) 0.001(3)
C35 0.023(3) 0.023(3) 0.041(4) -0.019(3) 0.005(3) 0.003(3)
C36 0.024(3) 0.035(4) 0.034(3) -0.010(3) 0.007(3) 0.004(3)
C37 0.022(3) 0.032(4) 0.040(4) -0.002(3) 0.007(3) 0.006(3)
C38 0.023(3) 0.034(4) 0.035(4) -0.006(3) 0.003(3) -0.002(3)
C39 0.021(3) 0.034(4) 0.033(3) -0.005(3) 0.002(3) 0.000(3)
C40 0.021(3) 0.040(4) 0.027(3) -0.001(3) 0.000(3) 0.001(3)
C41 0.013(3) 0.030(3) 0.041(4) -0.010(3) -0.004(3) -0.003(2)
C42 0.021(3) 0.033(4) 0.034(3) -0.017(3) -0.004(3) 0.001(3)
C43 0.026(3) 0.015(3) 0.032(3) 0.000(2) 0.004(3) -0.001(2)
C44 0.016(3) 0.022(3) 0.016(3) 0.007(2) -0.001(2) -0.002(2)
C45 0.020(3) 0.038(4) 0.028(3) -0.002(3) 0.003(3) 0.002(3)
C46 0.021(3) 0.040(4) 0.025(3) -0.002(3) 0.004(2) -0.002(3)
C47 0.042(4) 0.032(4) 0.028(3) -0.002(3) 0.002(3) 0.003(3)
C48 0.078(6) 0.046(5) 0.030(4) 0.002(4) 0.005(4) -0.039(5)
C49 0.040(4) 0.038(4) 0.044(4) 0.002(3) 0.002(3) 0.002(3)
C50 0.053(5) 0.038(4) 0.035(4) 0.001(3) -0.006(4) 0.010(4)
C51 0.054(5) 0.050(5) 0.032(4) -0.009(3) 0.004(3) 0.002(4)
C52 0.065(6) 0.064(6) 0.038(4) 0.009(4) 0.023(4) 0.018(5)

loop_
_atom_type_symbol
_atom_type_description
_atom_type_scat_dispersion_real
_atom_type_scat_dispersion_imag
_atom_type_scat_source
C C 0.0033 0.0016 'International Tables Vol C Tables 4.2.6.8 and 6.1.1.4'
H H 0.0000 0.0000 'International Tables Vol C Tables 4.2.6.8 and 6.1.1.4'
N N 0.0061 0.0033 'International Tables Vol C Tables 4.2.6.8 and 6.1.1.4'
O O 0.0106 0.0060 'International Tables Vol C Tables 4.2.6.8 and 6.1.1.4'
S S 0.1246 0.1234 'International Tables Vol C Tables 4.2.6.8 and 6.1.1.4'
K K 0.2009 0.2494 'International Tables Vol C Tables 4.2.6.8 and 6.1.1.4'
Hg Hg -2.3894 9.2266 'International Tables Vol C Tables 4.2.6.8 and 6.1.1.4'

loop_
_geom_angle_atom_site_label_1
_geom_angle_atom_site_label_2
_geom_angle_atom_site_label_3
_geom_angle
_geom_angle_site_symmetry_1
_geom_angle_site_symmetry_3
S9 Hg3 S8 154.80(10) . .
S9 Hg3 S10 107.06(9) . .
S8 Hg3 S10 96.18(10) . .
S9 Hg3 N3 93.56(18) . .
S8 Hg3 N3 91.42(16) . .
S10 Hg3 N3 100.89(16) . .
S3 Hg1 S4 157.61(6) . .
S3 Hg1 S1 96.97(5) . .
S4 Hg1 S1 95.37(5) . .
S3 Hg1 S2 100.70(5) . 1_455
S4 Hg1 S2 94.69(5) . 1_455
S1 Hg1 S2 102.76(4) . 1_455
S7 Hg2 S6 134.01(7) . .
S7 Hg2 S5 119.15(6) . .
S6 Hg2 S5 106.83(7) . .
S7 Hg2 N1 89.23(13) . .
S6 Hg2 N1 92.06(14) . .
S5 Hg2 N1 87.49(14) . .
O4 K1 O1 126.95(12) . .
O4 K1 O2 171.72(12) . .
O1 K1 O2 61.32(11) . .
O4 K1 O3 61.47(12) . .
O1 K1 O3 163.73(13) . .
O2 K1 O3 110.76(13) . .
O4 K1 C33 92.52(15) . .
O1 K1 C33 93.12(14) . .
O2 K1 C33 87.30(15) . .
O3 K1 C33 71.72(14) . .
O4 K1 C20 90.42(14) . .
O1 K1 C20 91.47(14) . .
O2 K1 C20 88.65(15) . .
O3 K1 C20 102.86(14) . .
C33 K1 C20 171.51(15) . .
O4 K1 C34 106.15(14) . .
O1 K1 C34 68.46(14) . .
O2 K1 C34 76.75(14) . .
O3 K1 C34 96.36(14) . .
C33 K1 C34 24.68(15) . .
C20 K1 C34 159.07(16) . .
O4 K1 C32 67.97(14) . .
O1 K1 C32 106.71(14) . .
O2 K1 C32 111.72(14) . .
O3 K1 C32 61.55(13) . .
C33 K1 C32 24.56(15) . .
C20 K1 C32 157.36(16) . .
C34 K1 C32 42.87(15) . .
O4 K1 C19 104.27(14) . .
O1 K1 C19 66.96(13) . .
O2 K1 C19 77.86(14) . .
O3 K1 C19 127.22(14) . .
C33 K1 C19 159.14(16) . .
C20 K1 C19 24.52(14) . .
C34 K1 C19 135.11(15) . .
C32 K1 C19 165.03(15) . .
O4 K1 S1 109.22(9) . .
O1 K1 S1 120.40(9) . .
O2 K1 S1 62.88(9) . .
O3 K1 S1 60.08(9) . .
C33 K1 S1 103.60(11) . .
C20 K1 S1 67.92(11) . .
C34 K1 S1 116.40(11) . .
C32 K1 S1 111.70(11) . .
C19 K1 S1 82.73(10) . .
O4 K1 C21 66.43(14) . .
O1 K1 C21 104.69(14) . .
O2 K1 C21 112.54(15) . .
O3 K1 C21 91.44(14) . .
C33 K1 C21 157.93(17) . .
C20 K1 C21 24.02(15) . .
C34 K1 C21 164.85(15) . .
C32 K1 C21 134.05(16) . .
C19 K1 C21 42.30(15) . .
S1 K1 C21 78.75(11) . .
O4 K1 C7 44.54(13) . .
O1 K1 C7 170.76(14) . .
O2 K1 C7 127.17(14) . .
O3 K1 C7 23.90(14) . .
C33 K1 C7 91.08(16) . .
C20 K1 C7 85.44(15) . .
C34 K1 C7 115.31(16) . .
C32 K1 C7 74.48(15) . .
C19 K1 C7 109.55(15) . .
S1 K1 C7 66.36(11) . .
C21 K1 C7 69.50(15) . .
O5 K2 O8 128.18(12) . .
O5 K2 O7 165.65(13) . .
O8 K2 O7 59.26(12) . .
O5 K2 O6 60.72(12) . .
O8 K2 O6 171.07(13) . .
O7 K2 O6 112.28(13) . .
O5 K2 C25 90.86(14) . .
O8 K2 C25 88.68(14) . .
O7 K2 C25 102.04(15) . .
O6 K2 C25 90.57(14) . .
O5 K2 C12 94.44(15) . .
O8 K2 C12 93.76(15) . .
O7 K2 C12 71.98(15) . .
O6 K2 C12 85.66(15) . .
C25 K2 C12 170.97(16) . .
O5 K2 C11 69.88(14) . .
O8 K2 C11 107.56(14) . .
O7 K2 C11 96.56(15) . .
O6 K2 C11 75.21(15) . .
C25 K2 C11 159.89(16) . .
C12 K2 C11 24.59(16) . .
O5 K2 C26 66.29(14) . .
O8 K2 C26 102.65(13) . .
O7 K2 C26 126.60(14) . .
O6 K2 C26 79.90(14) . .
C25 K2 C26 24.61(15) . .
C12 K2 C26 159.88(16) . .
C11 K2 C26 135.94(16) . .
O5 K2 C13 108.56(14) . .
O8 K2 C13 69.19(14) . .
O7 K2 C13 60.61(14) . .
O6 K2 C13 110.07(15) . .
C25 K2 C13 156.60(16) . .
C12 K2 C13 24.59(16) . .
C11 K2 C13 43.02(16) . .
C26 K2 C13 165.41(15) . .
O5 K2 C24 104.83(14) . .
O8 K2 C24 64.05(13) . .
O7 K2 C24 89.47(14) . .
O6 K2 C24 115.07(14) . .
C25 K2 C24 24.65(14) . .
C12 K2 C24 156.69(16) . .
C11 K2 C24 165.08(15) . .
C26 K2 C24 42.87(15) . .
C13 K2 C24 132.82(16) . .
O5 K2 S2 119.39(9) . .
O8 K2 S2 109.05(9) . .
O7 K2 S2 60.71(9) . .
O6 K2 S2 62.41(9) . .
C25 K2 S2 70.41(11) . .
C12 K2 S2 100.59(11) . .
C11 K2 S2 113.38(11) . .
C26 K2 S2 85.11(10) . .
C13 K2 S2 108.80(12) . .
C24 K2 S2 81.47(11) . .
O5 K2 C10 59.39(13) . .
O8 K2 C10 96.75(13) . .
O7 K2 C10 109.83(14) . .
O6 K2 C10 88.87(13) . .
C25 K2 C10 145.72(15) . .
C12 K2 C10 42.57(15) . .
C11 K2 C10 23.93(14) . .
C26 K2 C10 122.60(14) . .
C13 K2 C10 49.37(15) . .
C24 K2 C10 141.37(14) . .
S2 K2 C10 137.10(10) . .
C5 S1 C4 101.2(3) . .
C5 S1 Hg1 111.0(2) . .
C4 S1 Hg1 104.2(2) . .
C5 S1 K1 102.9(2) . .
C4 S1 K1 86.8(2) . .
Hg1 S1 K1 141.15(6) . .
C39 S2 C38 100.9(3) . .
C39 S2 Hg1 97.1(2) . 1_655
C38 S2 Hg1 114.4(2) . 1_655
C39 S2 K2 101.1(2) . .
C38 S2 K2 86.2(2) . .
Hg1 S2 K2 149.27(6) 1_655 .
C45 S3 Hg1 98.5(2) . .
C46 S4 Hg1 97.8(2) . .
C47 S5 Hg2 95.5(2) . .
C48 S6 Hg2 99.7(3) . .
C49 S7 Hg2 100.6(3) . .
C50 S8 Hg3 104.0(3) . .
C51 S9 Hg3 105.2(3) . .
C52 S10 Hg3 100.8(3) . .
C44 O1 C1 114.0(4) . .
C44 O1 K1 125.0(3) . .
C1 O1 K1 119.5(3) . .
C2 O2 C3 111.2(4) . .
C2 O2 K1 115.8(3) . .
C3 O2 K1 125.1(3) . .
C7 O3 C6 115.0(4) . .
C7 O3 K1 104.2(3) . .
C6 O3 K1 123.8(3) . .
C9 O4 C8 112.6(4) . .
C9 O4 K1 127.7(3) . .
C8 O4 K1 119.1(3) . .
C30 O5 C35 113.9(4) . .
C30 O5 K2 124.0(3) . .
C35 O5 K2 120.1(3) . .
C36 O6 C37 111.6(4) . .
C36 O6 K2 115.2(3) . .
C37 O6 K2 124.7(3) . .
C41 O7 C40 114.9(5) . .
C41 O7 K2 108.3(3) . .
C40 O7 K2 122.1(3) . .
C17 O8 C42 112.0(4) . .
C17 O8 K2 126.4(3) . .
C42 O8 K2 120.9(3) . .
C45 N1 Hg2 121.2(5) . .
C47 N3 Hg3 142.3(6) . .
O1 C1 C2 109.3(5) . .
O2 C2 C1 110.7(5) . .
O2 C3 C4 109.2(5) . .
C3 C4 S1 110.1(4) . .
C6 C5 S1 113.9(4) . .
O3 C6 C5 114.7(5) . .
O3 C7 C8 109.2(5) . .
O3 C7 K1 51.9(3) . .
C8 C7 K1 85.0(3) . .
O4 C8 C7 109.1(5) . .
O4 C9 C14 118.4(5) . .
O4 C9 C10 119.7(5) . .
C14 C9 C10 122.0(5) . .
O4 C9 K2 122.8(3) . .
C14 C9 K2 74.8(3) . .
C10 C9 K2 74.0(3) . .
C11 C10 C9 117.2(5) . .
C11 C10 C43 120.7(5) . .
C9 C10 C43 122.0(5) . .
C11 C10 K2 71.1(3) . .
C9 C10 K2 82.8(3) . .
C43 C10 K2 117.5(3) . .
C12 C11 C10 121.4(6) . .
C12 C11 K2 76.0(3) . .
C10 C11 K2 84.9(3) . .
C11 C12 C13 120.5(6) . .
C11 C12 K2 79.4(3) . .
C13 C12 K2 80.8(3) . .
C12 C13 C14 120.6(6) . .
C12 C13 K2 74.6(3) . .
C14 C13 K2 84.6(3) . .
C13 C14 C9 118.2(5) . .
C13 C14 C15 120.2(5) . .
C9 C14 C15 121.6(5) . .
C13 C14 K2 71.8(3) . .
C9 C14 K2 82.0(3) . .
C15 C14 K2 117.9(3) . .
C14 C15 C16 116.1(5) . .
C17 C16 C21 117.1(5) . .
C17 C16 C15 122.8(5) . .
C21 C16 C15 120.0(5) . .
C17 C16 K1 82.2(3) . .
C21 C16 K1 71.4(3) . .
C15 C16 K1 116.8(4) . .
O8 C17 C16 119.7(5) . .
O8 C17 C18 117.5(5) . .
C16 C17 C18 122.8(5) . .
C19 C18 C17 117.6(5) . .
C19 C18 C22 120.6(5) . .
C17 C18 C22 121.8(5) . .
C19 C18 K1 70.8(3) . .
C17 C18 K1 83.8(3) . .
C22 C18 K1 116.3(3) . .
C18 C19 C20 121.0(6) . .
C18 C19 K1 85.9(3) . .
C20 C19 K1 76.1(3) . .
C21 C20 C19 120.0(5) . .
C21 C20 K1 81.8(3) . .
C19 C20 K1 79.3(3) . .
C20 C21 C16 121.3(5) . .
C20 C21 K1 74.2(3) . .
C16 C21 K1 85.3(3) . .
C18 C22 C23 115.2(5) . .
C24 C23 C44 118.4(5) . .
C24 C23 C22 120.0(5) . .
C44 C23 C22 121.6(5) . .
C24 C23 K2 68.9(3) . .
C44 C23 K2 82.9(3) . .
C22 C23 K2 118.6(3) . .
C25 C24 C23 120.2(5) . .
C25 C24 K2 73.2(3) . .
C23 C24 K2 88.0(3) . .
C26 C25 C24 120.4(5) . .
C26 C25 K2 81.3(3) . .
C24 C25 K2 82.2(3) . .
C25 C26 C27 121.5(5) . .
C25 C26 K2 74.1(3) . .
C27 C26 K2 87.4(3) . .
C44 C27 C26 116.5(5) . .
C44 C27 C28 123.9(5) . .
C26 C27 C28 119.6(5) . .
C44 C27 K2 84.1(3) . .
C26 C27 K2 69.0(3) . .
C28 C27 K2 116.1(3) . .
C29 C28 C27 115.0(4) . .
C30 C29 C34 117.9(5) . .
C30 C29 C28 121.0(5) . .
C34 C29 C28 121.1(5) . .
C30 C29 K1 84.3(3) . .
C34 C29 K1 69.4(3) . .
C28 C29 K1 117.3(3) . .
C31 C30 O5 120.3(5) . .
C31 C30 C29 122.5(5) . .
O5 C30 C29 117.2(5) . .
C30 C31 C32 117.4(5) . .
C30 C31 C43 122.7(5) . .
C32 C31 C43 119.8(5) . .
C30 C31 K1 83.9(3) . .
C32 C31 K1 69.4(3) . .
C43 C31 K1 116.4(3) . .
C33 C32 C31 121.2(5) . .
C33 C32 K1 73.9(3) . .
C31 C32 K1 87.1(3) . .
C32 C33 C34 120.2(5) . .
C32 C33 K1 81.5(3) . .
C34 C33 K1 80.9(3) . .
C33 C34 C29 120.5(6) . .
C33 C34 K1 74.4(3) . .
C29 C34 K1 87.1(3) . .
O5 C35 C36 109.1(5) . .
O6 C36 C35 110.4(5) . .
O6 C37 C38 108.7(5) . .
C37 C38 S2 109.0(5) . .
C40 C39 S2 114.5(4) . .
O7 C40 C39 114.5(5) . .
O7 C41 C42 108.1(5) . .
O7 C41 K2 48.8(3) . .
C42 C41 K2 86.1(3) . .
O8 C42 C41 107.8(5) . .
C10 C43 C31 115.9(5) . .
C23 C44 C27 122.8(5) . .
C23 C44 O1 117.2(5) . .
C27 C44 O1 120.0(5) . .
N1 C45 S3 178.5(6) . .
N2 C46 S4 178.1(7) . .
N3 C47 S5 178.3(7) . .
N4 C48 S6 175.0(8) . .
N5 C49 S7 175.2(8) . .
N6 C50 S8 172.9(8) . .
N7 C51 S9 172.2(8) . .
N8 C52 S10 175.0(9) . .

loop_
_geom_bond_atom_site_label_1
_geom_bond_atom_site_label_2
_geom_bond_distance
_geom_bond_site_symmetry_2
Hg3 S9 2.426(3) .
Hg3 S8 2.480(3) .
Hg3 S10 2.560(2) .
Hg3 N3 2.681(7) .
Hg1 S3 2.3817(17) .
Hg1 S4 2.3901(16) .
Hg1 S1 2.9558(15) .
Hg1 S2 3.0034(15) 1_455
Hg2 S7 2.4247(17) .
Hg2 S6 2.468(2) .
Hg2 S5 2.5422(18) .
Hg2 N1 2.751(6) .
K1 O4 2.657(4) .
K1 O1 2.668(4) .
K1 O2 2.733(4) .
K1 O3 2.762(4) .
K1 C33 3.194(6) .
K1 C20 3.263(6) .
K1 C34 3.275(6) .
K1 C32 3.288(5) .
K1 C19 3.302(6) .
K1 S1 3.3437(19) .
K1 C21 3.356(6) .
K1 C7 3.402(6) .
K2 O5 2.698(4) .
K2 O8 2.705(4) .
K2 O7 2.738(4) .
K2 O6 2.774(4) .
K2 C25 3.187(6) .
K2 C12 3.214(6) .
K2 C11 3.256(6) .
K2 C26 3.274(5) .
K2 C13 3.290(6) .
K2 C24 3.298(6) .
K2 S2 3.3661(19) .
K2 C10 3.427(6) .
S1 C5 1.814(6) .
S1 C4 1.817(6) .
S2 C39 1.817(6) .
S2 C38 1.831(7) .
S2 Hg1 3.0034(15) 1_655
S3 C45 1.661(7) .
S4 C46 1.667(7) .
S5 C47 1.660(7) .
S6 C48 1.688(11) .
S7 C49 1.662(8) .
S8 C50 1.653(9) .
S9 C51 1.650(9) .
S10 C52 1.626(11) .
O1 C44 1.400(6) .
O1 C1 1.450(7) .
O2 C2 1.414(7) .
O2 C3 1.438(7) .
O3 C7 1.422(7) .
O3 C6 1.423(7) .
O4 C9 1.395(7) .
O4 C8 1.451(7) .
O5 C30 1.396(6) .
O5 C35 1.460(6) .
O6 C36 1.426(7) .
O6 C37 1.437(7) .
O7 C41 1.412(7) .
O7 C40 1.421(7) .
O8 C17 1.394(6) .
O8 C42 1.456(7) .
N1 C45 1.146(8) .
N2 C46 1.148(9) .
N3 C47 1.157(9) .
N4 C48 1.136(12) .
N5 C49 1.129(10) .
N6 C50 1.142(10) .
N7 C51 1.145(10) .
N8 C52 1.166(12) .
C1 C2 1.486(8) .
C3 C4 1.504(9) .
C5 C6 1.498(9) .
C7 C8 1.492(9) .
C9 C14 1.405(8) .
C9 C10 1.408(8) .
C10 C11 1.395(8) .
C10 C43 1.513(8) .
C11 C12 1.378(9) .
C12 C13 1.387(9) .
C13 C14 1.389(8) .
C14 C15 1.521(8) .
C15 C16 1.524(8) .
C16 C17 1.397(8) .
C16 C21 1.402(8) .
C17 C18 1.403(8) .
C18 C19 1.387(8) .
C18 C22 1.518(8) .
C19 C20 1.395(8) .
C20 C21 1.380(9) .
C22 C23 1.519(8) .
C23 C24 1.390(8) .
C23 C44 1.398(8) .
C24 C25 1.389(8) .
C25 C26 1.380(8) .
C26 C27 1.406(8) .
C27 C44 1.398(8) .
C27 C28 1.521(8) .
C28 C29 1.517(8) .
C29 C30 1.398(8) .
C29 C34 1.400(8) .
C30 C31 1.394(8) .
C31 C32 1.397(8) .
C31 C43 1.527(8) .
C32 C33 1.382(9) .
C33 C34 1.385(9) .
C35 C36 1.488(8) .
C37 C38 1.510(9) .
C39 C40 1.511(8) .
C41 C42 1.504(8) .
